data_9005536
loop_
_publ_author_name
'Krause, W.'
'Bernhardt, H. J.'
'Effenberger, H.'
'Witzke, T.'

_publ_section_title
;
 Schneebergite and nickelschneebergite from Schneeberg, Saxony, Germany:
 the first Bi-bearing members of the tsumcorite group
 Sample: #358
;
_journal_name_full 'European Journal of Mineralogy'
_journal_page_first 115
_journal_page_last 126
_journal_paper_doi 10.1127/0935-1221/2002/0014-0115
_journal_volume 14
_journal_year 2002
_chemical_compound_source 'Schneeberg, Saxony, Germany'
_chemical_formula_sum 'As2 Bi0.653 Ca0.347 Co1.04 Fe0.36 H5 Ni0.6 O10'
_chemical_name_mineral Schneebergite
_space_group_IT_number 12
_symmetry_space_group_name_Hall '-C 2y'
_symmetry_space_group_name_H-M 'C 1 2/m 1'
_cell_angle_alpha 90
_cell_angle_beta 115.19
_cell_angle_gamma 90
_cell_formula_units_Z 2
_cell_length_a 9.005
_cell_length_b 6.211
_cell_length_c 7.440
_cell_volume 376.547
_database_code_amcsd 0006924
_exptl_crystal_density_diffrn 5.132
_cod_original_formula_sum '(Bi.653 Ca.347) (Co1.04 Ni.6 Fe.36) As2 O10 H5'
_cod_database_code 9005536

loop_
_space_group_symop_operation_xyz
x,y,z
1/2+x,1/2+y,z
x,-y,z
1/2+x,1/2-y,z
-x,y,-z
1/2-x,1/2+y,-z
-x,-y,-z
1/2-x,1/2-y,-z

loop_
_atom_site_aniso_label
_atom_site_aniso_U_11
_atom_site_aniso_U_22
_atom_site_aniso_U_33
_atom_site_aniso_U_12
_atom_site_aniso_U_13
_atom_site_aniso_U_23
BiMe1 0.01600 0.01110 0.01560 0.00000 0.00810 0.00000
CaMe1 0.01600 0.01110 0.01560 0.00000 0.00810 0.00000
CoMe2 0.00610 0.00610 0.00680 -0.00010 0.00130 -0.00040
NiMe2 0.00610 0.00610 0.00680 -0.00010 0.00130 -0.00040
FeMe2 0.00610 0.00610 0.00680 -0.00010 0.00130 -0.00040
As 0.00590 0.00660 0.00950 0.00000 0.00300 0.00000
O-H1 0.01100 0.01500 0.00900 0.00000 0.00400 0.00000
Wat1 0.01100 0.01500 0.00900 0.00000 0.00400 0.00000
O2 0.01100 0.01100 0.02400 0.00000 0.01700 0.00000
O3 0.00900 0.00600 0.01000 0.00200 0.00000 -0.00200
O4 0.01100 0.02700 0.00900 0.00000 0.00000 0.00000

loop_
_atom_site_label
_atom_site_fract_x
_atom_site_fract_y
_atom_site_fract_z
_atom_site_occupancy
_atom_site_U_iso_or_equiv
_atom_site_type_symbol
_atom_site_attached_hydrogens
BiMe1 0.00000 0.00000 0.00000 0.65300 0.01370 Bi 0
CaMe1 0.00000 0.00000 0.00000 0.34700 0.01370 Ca 0
CoMe2 0.25000 0.25000 0.50000 0.52000 0.00680 Co 0
NiMe2 0.25000 0.25000 0.50000 0.30000 0.00680 Ni 0
FeMe2 0.25000 0.25000 0.50000 0.18000 0.00680 Fe 0
As 0.91418 0.50000 0.20607 1.00000 0.00750 As 0
O-H1 0.34850 0.50000 0.41380 0.50000 0.01190 O 1
Wat1 0.34850 0.50000 0.41380 0.50000 0.01190 O 2
O2 0.31860 0.00000 0.35990 1.00000 0.01170 O 0
O3 0.03360 0.27990 0.24210 1.00000 0.00940 O 0
O4 0.24250 0.50000 0.01980 1.00000 0.01720 O 0

loop_
_cod_changelog_entry_id
_cod_changelog_entry_author
_cod_changelog_entry_date
_cod_changelog_entry_text
1
;cod-tools version 3.8.0
Id: cif_guess_AMCSD_atom_types 9581 2023-05-17 12:35:41Z saulius
;
2023-05-18T11:39:26+03:00
;Derived atom types and hydrogen counts
from atom names that follow the AMCSD naming convention
(Wat == water, O-H == hydroxyl).
;
2
;cod-tools version 3.10.1
Id: cif_fix_AMCSD_aniso_labels 10200 2024-08-01 14:09:44Z saulius
;
2024-08-02T12:20:58+03:00
;Changed the following '_atom_site_aniso_label' values:
'OH1' -> 'O-H1'
;

loop_
_cod_related_entry_id
_cod_related_entry_database
_cod_related_entry_code
1 AMCSD 0006924
